data_7210037
loop_
_publ_author_name
'Kobayashi, Yuhei'
'Sato, Tomohiro'
'Tanaka, Yuki'
'Harada, Takunori'
'Kuroda, Reiko'
'Imai, Yoshitane'

_publ_section_title
;
 Control of variable composition structures by fluorine substituent in
 supramolecular organic fluorophore composed of 2-naphthalenecarboxylic
 acid
;
_journal_issue 23
_journal_name_full CrystEngComm
_journal_page_first 4624
_journal_paper_doi 10.1039/c2ce26795k
_journal_volume 15
_journal_year 2013
_chemical_absolute_configuration rm
_chemical_formula_sum 'C18 H16 F N O2'
_chemical_formula_weight 297.32
_chemical_name_systematic
;
?
;
_space_group_IT_number 19
_symmetry_cell_setting orthorhombic
_symmetry_space_group_name_Hall 'P 2ac 2ab'
_symmetry_space_group_name_H-M 'P 21 21 21'
_atom_sites_solution_hydrogens geom
_atom_sites_solution_primary direct
_atom_sites_solution_secondary difmap
_audit_creation_method SHELXL-97
_cell_angle_alpha 90.00
_cell_angle_beta 90.00
_cell_angle_gamma 90.00
_cell_formula_units_Z 4
_cell_length_a 6.3741(12)
_cell_length_b 8.4170(15)
_cell_length_c 27.401(5)
_cell_measurement_reflns_used 3707
_cell_measurement_temperature 100(2)
_cell_measurement_theta_max 30.71
_cell_measurement_theta_min 2.53
_cell_volume 1470.1(5)
_computing_structure_refinement 'SHELXL-97 (Sheldrick, 2008)'
_computing_structure_solution 'SHELXS-97 (Sheldrick, 2008)'
_diffrn_ambient_temperature 100(2)
_diffrn_measured_fraction_theta_full 0.971
_diffrn_measured_fraction_theta_max 0.912
_diffrn_measurement_device_type 'Rigaku Saturn'
_diffrn_measurement_method \w-scans
_diffrn_radiation_monochromator graphite
_diffrn_radiation_source 'fine-focus sealed tube'
_diffrn_radiation_type MoK\a
_diffrn_radiation_wavelength 0.71075
_diffrn_reflns_av_R_equivalents 0.0300
_diffrn_reflns_av_sigmaI/netI 0.0272
_diffrn_reflns_limit_h_max 9
_diffrn_reflns_limit_h_min -9
_diffrn_reflns_limit_k_max 12
_diffrn_reflns_limit_k_min -11
_diffrn_reflns_limit_l_max 34
_diffrn_reflns_limit_l_min -39
_diffrn_reflns_number 10787
_diffrn_reflns_theta_full 27.50
_diffrn_reflns_theta_max 30.71
_diffrn_reflns_theta_min 2.53
_exptl_absorpt_coefficient_mu 0.096
_exptl_absorpt_correction_T_max 0.9745
_exptl_absorpt_correction_T_min 0.9626
_exptl_absorpt_correction_type empirical
_exptl_absorpt_process_details multi-scan
_exptl_crystal_density_diffrn 1.343
_exptl_crystal_density_method 'not measured'
_exptl_crystal_F_000 624
_exptl_crystal_size_max 0.40
_exptl_crystal_size_mid 0.28
_exptl_crystal_size_min 0.27
_refine_diff_density_max 0.282
_refine_diff_density_min -0.197
_refine_diff_density_rms 0.046
_refine_ls_abs_structure_details 'Flack H D (1983), Acta Cryst. A39, 876-881'
_refine_ls_abs_structure_Flack -0.3(8)
_refine_ls_extinction_method none
_refine_ls_goodness_of_fit_ref 1.082
_refine_ls_hydrogen_treatment constr
_refine_ls_matrix_type full
_refine_ls_number_parameters 210
_refine_ls_number_reflns 4002
_refine_ls_number_restraints 0
_refine_ls_restrained_S_all 1.082
_refine_ls_R_factor_all 0.0438
_refine_ls_R_factor_gt 0.0407
_refine_ls_shift/su_max 0.001
_refine_ls_shift/su_mean 0.000
_refine_ls_structure_factor_coef Fsqd
_refine_ls_weighting_details 'calc w=1/[\s^2^(Fo^2^)+(0.0592P)^2^+0.3324P] where P=(Fo^2^+2Fc^2^)/3'
_refine_ls_weighting_scheme calc
_refine_ls_wR_factor_gt 0.1081
_refine_ls_wR_factor_ref 0.1101
_reflns_number_gt 3707
_reflns_number_total 4002
_reflns_threshold_expression >2\s(I)
_cod_data_source_file c2ce26795k.txt
_cod_data_source_block imai###_4
_cod_original_sg_symbol_H-M P212121
_cod_database_code 7210037

loop_
_symmetry_equiv_pos_as_xyz
'x, y, z'
'-x+1/2, -y, z+1/2'
'x+1/2, -y+1/2, -z'
'-x, y+1/2, -z+1/2'

loop_
_atom_site_label
_atom_site_type_symbol
_atom_site_fract_x
_atom_site_fract_y
_atom_site_fract_z
_atom_site_U_iso_or_equiv
_atom_site_adp_type
_atom_site_occupancy
_atom_site_symmetry_multiplicity
_atom_site_calc_flag
_atom_site_refinement_flags
C1 C 0.12679(19) 0.46282(16) 0.16353(4) 0.0193(2) Uani 1 1 d .
H1 H -0.0100 0.5061 0.1670 0.023 Uiso 1 1 calc R
C2 C 0.23087(19) 0.47872(15) 0.11984(4) 0.0180(2) Uani 1 1 d .
C3 C 0.4358(2) 0.41545(16) 0.11450(4) 0.0202(2) Uani 1 1 d .
H3 H 0.5093 0.4289 0.0846 0.024 Uiso 1 1 calc R
C4 C 0.5285(2) 0.33479(17) 0.15234(5) 0.0221(3) Uani 1 1 d .
H4 H 0.6648 0.2913 0.1481 0.027 Uiso 1 1 calc R
C5 C 0.5147(3) 0.23030(18) 0.23712(5) 0.0277(3) Uani 1 1 d .
H5 H 0.6495 0.1836 0.2335 0.033 Uiso 1 1 calc R
C6 C 0.4092(3) 0.21508(18) 0.28045(5) 0.0312(3) Uani 1 1 d .
H6 H 0.4707 0.1571 0.3065 0.037 Uiso 1 1 calc R
C7 C 0.2093(3) 0.28520(18) 0.28657(5) 0.0291(3) Uani 1 1 d .
H7 H 0.1391 0.2760 0.3170 0.035 Uiso 1 1 calc R
C8 C 0.1158(2) 0.36643(17) 0.24900(5) 0.0248(3) Uani 1 1 d .
H8 H -0.0194 0.4119 0.2534 0.030 Uiso 1 1 calc R
C9 C 0.2207(2) 0.38270(15) 0.20352(4) 0.0201(2) Uani 1 1 d .
C10 C 0.4240(2) 0.31543(16) 0.19769(4) 0.0206(2) Uani 1 1 d .
C11 C 0.1217(2) 0.55836(15) 0.07737(5) 0.0202(2) Uani 1 1 d .
O12 O 0.23087(14) 0.58828(12) 0.03964(3) 0.0228(2) Uani 1 1 d .
O13 O -0.06979(16) 0.58587(15) 0.08146(4) 0.0310(2) Uani 1 1 d .
C21 C 0.3789(2) -0.04372(17) 0.08064(5) 0.0237(3) Uani 1 1 d .
C22 C 0.3280(2) 0.03390(18) 0.03730(5) 0.0263(3) Uani 1 1 d .
H22 H 0.4153 0.0229 0.0094 0.032 Uiso 1 1 calc R
C23 C 0.1493(3) 0.12713(19) 0.03518(6) 0.0311(3) Uani 1 1 d .
H23 H 0.1150 0.1788 0.0054 0.037 Uiso 0.428(3) 1 calc PR
C24 C 0.0189(2) 0.14733(18) 0.07517(6) 0.0289(3) Uani 1 1 d .
H24 H -0.1031 0.2119 0.0733 0.035 Uiso 1 1 calc R
C25 C 0.0730(2) 0.06993(18) 0.11775(6) 0.0277(3) Uani 1 1 d .
H25 H -0.0139 0.0824 0.1457 0.033 Uiso 0.572(3) 1 calc PR
C26 C 0.2494(2) -0.02522(18) 0.12124(5) 0.0260(3) Uani 1 1 d .
H26 H 0.2820 -0.0774 0.1510 0.031 Uiso 1 1 calc R
C27 C 0.5756(2) -0.1422(2) 0.08487(5) 0.0275(3) Uani 1 1 d .
H27A H 0.6980 -0.0702 0.0874 0.033 Uiso 1 1 calc R
H27B H 0.5688 -0.2056 0.1152 0.033 Uiso 1 1 calc R
N28 N 0.60767(16) -0.25127(14) 0.04281(4) 0.0202(2) Uani 1 1 d .
H28A H 0.4928 -0.3144 0.0392 0.030 Uiso 1 1 calc R
H28B H 0.7226 -0.3129 0.0483 0.030 Uiso 1 1 calc R
H28C H 0.6273 -0.1933 0.0151 0.030 Uiso 1 1 calc R
F29 F -0.0532(2) 0.0883(2) 0.15529(6) 0.0321(4) Uani 0.572(3) 1 d P
F30 F 0.1122(4) 0.2015(3) -0.00295(8) 0.0367(6) Uani 0.428(3) 1 d P

loop_
_atom_site_aniso_label
_atom_site_aniso_U_11
_atom_site_aniso_U_22
_atom_site_aniso_U_33
_atom_site_aniso_U_23
_atom_site_aniso_U_13
_atom_site_aniso_U_12
C1 0.0166(5) 0.0205(6) 0.0208(5) 0.0008(4) -0.0017(4) 0.0002(5)
C2 0.0172(5) 0.0175(5) 0.0192(5) 0.0012(4) -0.0036(4) 0.0002(4)
C3 0.0190(5) 0.0219(6) 0.0197(5) 0.0011(4) -0.0004(4) 0.0021(5)
C4 0.0201(6) 0.0228(6) 0.0235(6) 0.0005(5) -0.0025(5) 0.0055(5)
C5 0.0357(7) 0.0235(7) 0.0240(6) 0.0021(5) -0.0068(5) 0.0071(6)
C6 0.0484(9) 0.0232(7) 0.0221(6) 0.0035(5) -0.0072(6) 0.0034(6)
C7 0.0421(8) 0.0262(7) 0.0190(6) 0.0027(5) 0.0011(5) -0.0046(6)
C8 0.0277(6) 0.0258(7) 0.0210(5) 0.0000(5) 0.0015(5) -0.0024(5)
C9 0.0228(6) 0.0186(6) 0.0189(5) 0.0009(4) -0.0015(4) -0.0020(5)
C10 0.0238(6) 0.0175(6) 0.0204(5) 0.0004(4) -0.0048(5) 0.0021(5)
C11 0.0192(5) 0.0208(6) 0.0204(5) 0.0030(4) -0.0047(4) -0.0011(5)
O12 0.0202(4) 0.0275(5) 0.0207(4) 0.0057(4) -0.0035(3) -0.0035(4)
O13 0.0189(4) 0.0450(6) 0.0291(5) 0.0084(5) -0.0028(4) 0.0071(4)
C21 0.0210(6) 0.0258(6) 0.0243(6) -0.0051(5) -0.0010(5) -0.0029(5)
C22 0.0302(6) 0.0248(6) 0.0239(6) -0.0049(5) 0.0024(5) 0.0002(5)
C23 0.0380(8) 0.0252(7) 0.0302(7) -0.0026(6) 0.0018(6) 0.0021(6)
C24 0.0282(7) 0.0215(6) 0.0371(7) -0.0043(5) 0.0028(6) 0.0028(5)
C25 0.0245(6) 0.0247(7) 0.0339(7) -0.0044(5) 0.0069(5) -0.0034(5)
C26 0.0252(6) 0.0275(6) 0.0254(6) -0.0026(5) 0.0012(5) -0.0037(5)
C27 0.0207(6) 0.0384(8) 0.0235(6) -0.0061(5) -0.0044(5) 0.0008(6)
N28 0.0150(4) 0.0254(5) 0.0201(4) 0.0033(4) -0.0001(4) 0.0012(4)
F29 0.0297(8) 0.0352(9) 0.0315(8) 0.0032(6) 0.0129(6) 0.0053(7)
F30 0.0448(13) 0.0347(12) 0.0307(10) 0.0065(9) -0.0007(9) 0.0152(10)

loop_
_atom_type_symbol
_atom_type_description
_atom_type_scat_dispersion_real
_atom_type_scat_dispersion_imag
_atom_type_scat_source
C C 0.0033 0.0016 'International Tables Vol C Tables 4.2.6.8 and 6.1.1.4'
H H 0.0000 0.0000 'International Tables Vol C Tables 4.2.6.8 and 6.1.1.4'
N N 0.0061 0.0033 'International Tables Vol C Tables 4.2.6.8 and 6.1.1.4'
O O 0.0106 0.0060 'International Tables Vol C Tables 4.2.6.8 and 6.1.1.4'
F F 0.0171 0.0103 'International Tables Vol C Tables 4.2.6.8 and 6.1.1.4'

loop_
_geom_angle_atom_site_label_1
_geom_angle_atom_site_label_2
_geom_angle_atom_site_label_3
_geom_angle
C2 C1 C9 121.01(11)
C1 C2 C3 119.84(11)
C1 C2 C11 119.41(11)
C3 C2 C11 120.71(11)
C4 C3 C2 120.28(11)
C3 C4 C10 121.04(12)
C6 C5 C10 120.43(14)
C5 C6 C7 120.39(13)
C8 C7 C6 120.71(13)
C7 C8 C9 120.10(13)
C1 C9 C8 121.65(12)
C1 C9 C10 119.10(11)
C8 C9 C10 119.25(12)
C4 C10 C5 122.19(12)
C4 C10 C9 118.70(11)
C5 C10 C9 119.10(12)
O13 C11 O12 124.88(12)
O13 C11 C2 117.60(11)
O12 C11 C2 117.50(11)
C22 C21 C26 119.34(13)
C22 C21 C27 121.12(12)
C26 C21 C27 119.50(12)
C23 C22 C21 119.53(13)
C22 C23 C24 122.01(14)
C25 C24 C23 117.41(14)
C24 C25 C26 122.33(13)
C25 C26 C21 119.37(13)
N28 C27 C21 113.20(11)

loop_
_geom_bond_atom_site_label_1
_geom_bond_atom_site_label_2
_geom_bond_distance
C1 C2 1.3754(17)
C1 C9 1.4190(17)
C2 C3 1.4182(17)
C2 C11 1.5125(16)
C3 C4 1.3732(17)
C4 C10 1.4194(18)
C5 C6 1.371(2)
C5 C10 1.4198(17)
C6 C7 1.414(2)
C7 C8 1.372(2)
C8 C9 1.4208(17)
C9 C10 1.4231(18)
C11 O13 1.2476(16)
C11 O12 1.2712(16)
C21 C22 1.394(2)
C21 C26 1.3939(18)
C21 C27 1.508(2)
C22 C23 1.385(2)
C23 C24 1.386(2)
C24 C25 1.380(2)
C25 C26 1.384(2)
C27 N28 1.4874(18)
